data_7135747
loop_
_publ_author_name
'Schubert, Emeric'
'Hadlington, Terrance J.'

_publ_section_title
;
 Ge<sup>II</sup>-H/Si<sup>IV</sup>-H dehydrocoupling and cycloaddition
 chemistry of a Ni<sup>0</sup> bis(hydridogermylene) complex.
;
_journal_issue 36
_journal_name_full 'Chemical communications (Cambridge, England)'
_journal_page_first 9272
_journal_page_last 9276
_journal_paper_doi 10.1039/d6cc00444j
_journal_volume 62
_journal_year 2026
_chemical_formula_moiety 'C70.50 H100 Ge2 N2 Ni P2 Si3'
_chemical_formula_sum 'C70.5 H100 Ge2 N2 Ni P2 Si3'
_chemical_formula_weight 1325.62
_space_group_crystal_system triclinic
_space_group_IT_number 2
_space_group_name_Hall '-P 1'
_space_group_name_H-M_alt 'P -1'
_atom_sites_solution_hydrogens mixed
_audit_creation_method SHELXL-2018/3
_audit_update_record
;
2025-05-21 deposited with the CCDC.	2026-04-17 downloaded from the CCDC.
;
_cell_angle_alpha 82.38(3)
_cell_angle_beta 78.37(3)
_cell_angle_gamma 84.61(3)
_cell_formula_units_Z 4
_cell_length_a 13.978(3)
_cell_length_b 22.012(4)
_cell_length_c 23.376(5)
_cell_measurement_reflns_used 2000
_cell_measurement_temperature 150(2)
_cell_measurement_theta_max 32.50
_cell_measurement_theta_min 1.92
_cell_volume 6966(3)
_computing_structure_refinement 'SHELXL-2018/3 (Sheldrick, 2018)'
_computing_structure_solution 'SHELXT 2018/2 (Sheldrick, 2018)'
_diffrn_ambient_temperature 150(2)
_diffrn_detector Pilatus300K
_diffrn_detector_area_resol_mean 5.81
_diffrn_measured_fraction_theta_full 0.999
_diffrn_measured_fraction_theta_max 0.999
_diffrn_measurement_device_type 'STOE StadiVari'
_diffrn_measurement_method '\w scans'
_diffrn_radiation_collimation '0.6 mm diameter'
_diffrn_radiation_monochromator 'Graded multilayer mirror'
_diffrn_radiation_type 'Mo K\a'
_diffrn_radiation_wavelength 0.71073
_diffrn_reflns_av_R_equivalents 0.0438
_diffrn_reflns_av_unetI/netI 0.0625
_diffrn_reflns_Laue_measured_fraction_full 0.999
_diffrn_reflns_Laue_measured_fraction_max 0.999
_diffrn_reflns_limit_h_max 17
_diffrn_reflns_limit_h_min -17
_diffrn_reflns_limit_k_max 27
_diffrn_reflns_limit_k_min -26
_diffrn_reflns_limit_l_max 28
_diffrn_reflns_limit_l_min -22
_diffrn_reflns_number 93409
_diffrn_reflns_point_group_measured_fraction_full 0.999
_diffrn_reflns_point_group_measured_fraction_max 0.999
_diffrn_reflns_theta_full 25.242
_diffrn_reflns_theta_max 26.000
_diffrn_reflns_theta_min 1.944
_diffrn_source 'Genix 3D HF Mo'
_diffrn_source_current 1.000
_diffrn_source_power 0.050
_diffrn_source_voltage 50
_exptl_absorpt_coefficient_mu 1.263
_exptl_absorpt_correction_T_max 1.000
_exptl_absorpt_correction_T_min 0.661
_exptl_absorpt_correction_type empirical
_exptl_absorpt_process_details 'STOE X-AREA 1.76'
_exptl_crystal_colour red
_exptl_crystal_density_diffrn 1.264
_exptl_crystal_description block
_exptl_crystal_F_000 2804
_exptl_crystal_size_max 0.32
_exptl_crystal_size_mid 0.24
_exptl_crystal_size_min 0.23
_refine_diff_density_max 0.510
_refine_diff_density_min -0.356
_refine_diff_density_rms 0.070
_refine_ls_extinction_method none
_refine_ls_goodness_of_fit_ref 1.002
_refine_ls_hydrogen_treatment mixed
_refine_ls_matrix_type full
_refine_ls_number_parameters 1515
_refine_ls_number_reflns 27377
_refine_ls_number_restraints 0
_refine_ls_restrained_S_all 1.002
_refine_ls_R_factor_all 0.0828
_refine_ls_R_factor_gt 0.0429
_refine_ls_shift/su_max 0.001
_refine_ls_shift/su_mean 0.000
_refine_ls_structure_factor_coef Fsqd
_refine_ls_weighting_details 'w=1/[\s^2^(Fo^2^)+(0.0327P)^2^+3.9015P] where P=(Fo^2^+2Fc^2^)/3'
_refine_ls_weighting_scheme calc
_refine_ls_wR_factor_gt 0.0744
_refine_ls_wR_factor_ref 0.0854
_reflns_Friedel_coverage 0.000
_reflns_number_gt 18913
_reflns_number_total 27377
_reflns_threshold_expression 'I > 2\s(I)'
_cod_data_source_file d6cc00444j2.cif
_cod_data_source_block 6
_cod_depositor_comments 'Adding full bibliography for 7135746--7135748.cif.'
_cod_original_formula_sum 'C70.50 H100 Ge2 N2 Ni P2 Si3'
_cod_database_code 7135747
_shelx_shelxl_version_number 2018/3
_shelx_space_group_comment
;
The symmetry employed for this shelxl refinement is uniquely defined
by the following loop, which should always be used as a source of
symmetry information in preference to the above space-group names.
They are only intended as comments.
;

loop_
_space_group_symop_operation_xyz
'x, y, z'
'-x, -y, -z'

loop_
_atom_site_label
_atom_site_type_symbol
_atom_site_fract_x
_atom_site_fract_y
_atom_site_fract_z
_atom_site_U_iso_or_equiv
_atom_site_adp_type
_atom_site_occupancy
_atom_site_site_symmetry_order
_atom_site_calc_flag
_atom_site_refinement_flags_posn
_atom_site_refinement_flags_adp
_atom_site_refinement_flags_occupancy
_atom_site_disorder_assembly
_atom_site_disorder_group
Ge3 Ge 0.61422(2) 0.29876(2) 0.33237(2) 0.02380(8) Uani 1 1 d . . . . .
Ge1 Ge 0.11476(3) 0.79391(2) 0.18498(3) 0.01994(13) Uani 0.9393(19) 1 d . . P A 1
Ge4 Ge 0.54170(2) 0.32507(2) 0.43274(2) 0.02429(8) Uani 1 1 d . . . . .
Ge2 Ge 0.04355(3) 0.82065(3) 0.09611(2) 0.02096(13) Uani 0.9393(19) 1 d . . P A 1
Ni2 Ni 0.68696(3) 0.23243(2) 0.39570(2) 0.02238(9) Uani 1 1 d . . . . .
Ni1 Ni 0.19610(3) 0.73400(2) 0.11682(3) 0.01986(14) Uani 0.9393(19) 1 d . . P A 1
P4 P 0.60800(6) 0.14641(4) 0.41984(3) 0.02377(18) Uani 1 1 d . . . . .
P1 P 0.33353(6) 0.74173(4) 0.14427(4) 0.02582(19) Uani 1 1 d . . . . .
P2 P 0.12816(6) 0.64357(4) 0.13925(3) 0.02422(18) Uani 1 1 d . . . . .
P3 P 0.82328(6) 0.23474(4) 0.33204(3) 0.02393(18) Uani 1 1 d . . . . .
Si1 Si 0.28966(6) 0.87620(4) 0.18978(4) 0.02205(18) Uani 1 1 d . . . . .
Si5 Si 0.40765(6) 0.20913(4) 0.49510(4) 0.02326(19) Uani 1 1 d . . . . .
Si4 Si 0.79918(6) 0.37498(4) 0.27090(4) 0.0254(2) Uani 1 1 d . . . . .
Si2 Si -0.07112(6) 0.69559(4) 0.09262(4) 0.02501(19) Uani 1 1 d . . . . .
Si6 Si 0.67017(6) 0.27762(4) 0.48122(4) 0.0257(2) Uani 1 1 d . . . . .
Si3 Si 0.17644(6) 0.78465(4) 0.02555(4) 0.0270(2) Uani 1 1 d . . . . .
N1 N 0.16902(17) 0.85526(11) 0.21440(10) 0.0220(6) Uani 1 1 d . . . . .
N4 N 0.42205(17) 0.28399(11) 0.46219(10) 0.0228(6) Uani 1 1 d . . . . .
N3 N 0.67751(18) 0.35789(11) 0.27625(10) 0.0234(6) Uani 1 1 d . . . . .
N2 N -0.06624(17) 0.77273(12) 0.09942(10) 0.0227(6) Uani 1 1 d . . . . .
C6 C 0.0899(2) 0.85083(14) 0.32025(13) 0.0249(7) Uani 1 1 d . . . . .
C1 C 0.1009(2) 0.88102(14) 0.26207(13) 0.0228(7) Uani 1 1 d . . . . .
C16 C 0.2992(2) 0.95266(14) 0.14214(13) 0.0260(7) Uani 1 1 d . . . . .
H16 H 0.254769 0.983416 0.164442 0.031 Uiso 1 1 calc R U . . .
C119 C 0.6496(2) 0.09455(14) 0.47981(13) 0.0280(7) Uani 1 1 d . . . . .
C21 C 0.2983(2) 0.68337(15) 0.26000(14) 0.0302(8) Uani 1 1 d . . . . .
H21 H 0.233138 0.680908 0.254774 0.036 Uiso 1 1 calc R U . . .
C2 C 0.0404(2) 0.93479(14) 0.25074(13) 0.0264(7) Uani 1 1 d . . . . .
C10 C 0.1467(2) 0.79146(15) 0.33780(13) 0.0287(7) Uani 1 1 d . . . . .
H10 H 0.193903 0.779730 0.302149 0.034 Uiso 1 1 calc R U . . .
C69 C 0.6143(2) 0.38737(15) 0.23676(13) 0.0272(7) Uani 1 1 d . . . . .
C94 C 0.8442(2) 0.20570(14) 0.26066(13) 0.0265(7) Uani 1 1 d . . . . .
C63 C 0.2510(2) 0.84652(15) -0.02176(13) 0.0261(7) Uani 1 1 d . . . . .
C19 C 0.3629(2) 0.82112(14) 0.13860(13) 0.0257(7) Uani 1 1 d . . . . .
H19A H 0.359905 0.839590 0.097953 0.031 Uiso 1 1 calc R U . . .
H19B H 0.431991 0.820517 0.142869 0.031 Uiso 1 1 calc R U . . .
C20 C 0.3662(2) 0.70941(14) 0.21407(14) 0.0268(7) Uani 1 1 d . . . . .
C87 C 0.8654(2) 0.31182(14) 0.31516(14) 0.0267(7) Uani 1 1 d . . . . .
H87A H 0.934197 0.308017 0.294036 0.032 Uiso 1 1 calc R U . . .
H87B H 0.866492 0.326802 0.353115 0.032 Uiso 1 1 calc R U . . .
C74 C 0.6023(2) 0.35927(15) 0.18787(13) 0.0298(8) Uani 1 1 d . . . . .
C96 C 0.9525(3) 0.18968(16) 0.16923(14) 0.0365(8) Uani 1 1 d . . . . .
H96 H 1.013097 0.195796 0.142925 0.044 Uiso 1 1 calc R U . . .
C100 C 0.3392(2) 0.32584(14) 0.45316(13) 0.0262(7) Uani 1 1 d . . . . .
C112 C 0.2717(2) 0.19593(15) 0.50696(14) 0.0277(7) Uani 1 1 d . . . . .
H112 H 0.248447 0.218069 0.471538 0.033 Uiso 1 1 calc R U . . .
C131 C 0.7490(2) 0.33482(15) 0.49843(13) 0.0271(7) Uani 1 1 d . . . . .
C115 C 0.4570(2) 0.18695(14) 0.56534(13) 0.0280(7) Uani 1 1 d . . . . .
H115 H 0.528809 0.176727 0.552870 0.034 Uiso 1 1 calc R U . . .
C99 C 0.7751(2) 0.17390(15) 0.24477(14) 0.0316(8) Uani 1 1 d . . . . .
H99 H 0.713714 0.168555 0.270452 0.038 Uiso 1 1 calc R U . . .
C95 C 0.9340(2) 0.21260(15) 0.22264(14) 0.0316(8) Uani 1 1 d . . . . .
H95 H 0.982914 0.233300 0.233690 0.038 Uiso 1 1 calc R U . . .
C41 C -0.1680(2) 0.77826(16) 0.22382(13) 0.0320(8) Uani 1 1 d . . . . .
H41 H -0.102506 0.757825 0.208605 0.038 Uiso 1 1 calc R U . . .
C57 C 0.1451(2) 0.59714(15) 0.20851(14) 0.0283(7) Uani 1 1 d . . . . .
C51 C 0.1706(2) 0.58521(15) 0.08846(13) 0.0271(7) Uani 1 1 d . . . . .
C32 C -0.1540(2) 0.81239(15) 0.11275(13) 0.0254(7) Uani 1 1 d . . . . .
C88 C 0.9213(2) 0.18847(15) 0.36280(14) 0.0275(7) Uani 1 1 d . . . . .
C118 C 0.4740(2) 0.15484(14) 0.44134(13) 0.0260(7) Uani 1 1 d . . . . .
H11A H 0.452335 0.113384 0.457356 0.031 Uiso 1 1 calc R U . . .
H11B H 0.448435 0.166316 0.404558 0.031 Uiso 1 1 calc R U . . .
C18 C 0.2651(2) 0.95228(16) 0.08407(14) 0.0352(8) Uani 1 1 d . . . . .
H18A H 0.250020 0.994599 0.067654 0.053 Uiso 1 1 calc R U . . .
H18B H 0.206263 0.929296 0.091031 0.053 Uiso 1 1 calc R U . . .
H18C H 0.317037 0.932689 0.056297 0.053 Uiso 1 1 calc R U . . .
C62 C 0.0855(2) 0.60931(15) 0.26169(14) 0.0311(8) Uani 1 1 d . . . . .
H62 H 0.034500 0.641086 0.261980 0.037 Uiso 1 1 calc R U . . .
C75 C 0.5611(2) 0.47603(15) 0.30101(14) 0.0326(8) Uani 1 1 d . . . . .
H75 H 0.608080 0.451851 0.323836 0.039 Uiso 1 1 calc R U . . .
C22 C 0.3238(3) 0.66074(16) 0.31370(15) 0.0354(8) Uani 1 1 d . . . . .
H22 H 0.276509 0.642548 0.344747 0.042 Uiso 1 1 calc R U . . .
C50 C -0.0063(2) 0.64692(15) 0.14836(13) 0.0264(7) Uani 1 1 d . . . . .
H50A H -0.033839 0.661123 0.187156 0.032 Uiso 1 1 calc R U . . .
H50B H -0.024961 0.604268 0.150516 0.032 Uiso 1 1 calc R U . . .
C37 C -0.2058(2) 0.81297(15) 0.17167(13) 0.0291(7) Uani 1 1 d . . . . .
C101 C 0.2926(2) 0.32400(15) 0.40475(14) 0.0303(8) Uani 1 1 d . . . . .
C23 C 0.4176(3) 0.66481(16) 0.32168(16) 0.0366(8) Uani 1 1 d . . . . .
H23 H 0.434727 0.650197 0.358631 0.044 Uiso 1 1 calc R U . . .
C33 C -0.1872(2) 0.85261(16) 0.06782(14) 0.0312(8) Uani 1 1 d . . . . .
C25 C 0.4624(2) 0.71137(15) 0.22267(15) 0.0332(8) Uani 1 1 d . . . . .
H25 H 0.510919 0.727584 0.191242 0.040 Uiso 1 1 calc R U . . .
C120 C 0.7430(3) 0.09797(16) 0.49047(15) 0.0382(9) Uani 1 1 d . . . . .
H120 H 0.783841 0.127949 0.467576 0.046 Uiso 1 1 calc R U . . .
C125 C 0.6204(2) 0.09244(14) 0.36422(13) 0.0265(7) Uani 1 1 d . . . . .
C70 C 0.5590(2) 0.44320(16) 0.24804(13) 0.0311(8) Uani 1 1 d . . . . .
C84 C 0.8098(3) 0.44639(15) 0.30523(14) 0.0333(8) Uani 1 1 d . . . . .
H84 H 0.768085 0.480020 0.287205 0.040 Uiso 1 1 calc R U . . .
C81 C 0.8623(2) 0.38301(16) 0.19146(14) 0.0331(8) Uani 1 1 d . . . . .
H81 H 0.842617 0.348408 0.173618 0.040 Uiso 1 1 calc R U . . .
C124 C 0.5914(3) 0.05014(15) 0.51435(14) 0.0352(8) Uani 1 1 d . . . . .
H124 H 0.527726 0.046312 0.507370 0.042 Uiso 1 1 calc R U . . .
C78 C 0.6527(2) 0.29748(16) 0.17311(13) 0.0321(8) Uani 1 1 d . . . . .
H78 H 0.696141 0.283076 0.202056 0.039 Uiso 1 1 calc R U . . .
C44 C -0.2050(2) 0.67801(16) 0.11276(15) 0.0347(8) Uani 1 1 d . . . . .
H44 H -0.235299 0.704365 0.144265 0.042 Uiso 1 1 calc R U . . .
C3 C -0.0262(2) 0.95734(15) 0.29702(14) 0.0320(8) Uani 1 1 d . . . . .
H3 H -0.065896 0.993805 0.289296 0.038 Uiso 1 1 calc R U . . .
C24 C 0.4869(3) 0.68995(15) 0.27638(16) 0.0356(8) Uani 1 1 d . . . . .
H24 H 0.551680 0.692543 0.282153 0.043 Uiso 1 1 calc R U . . .
C122 C 0.7185(3) 0.01519(17) 0.56841(16) 0.0446(10) Uani 1 1 d . . . . .
H122 H 0.741730 -0.011857 0.598581 0.054 Uiso 1 1 calc R U . . .
C48 C -0.0292(3) 0.70974(17) -0.03661(14) 0.0390(9) Uani 1 1 d . . . . .
H48A H 0.010980 0.692833 -0.071044 0.059 Uiso 1 1 calc R U . . .
H48B H -0.012368 0.751827 -0.035946 0.059 Uiso 1 1 calc R U . . .
H48C H -0.098611 0.709985 -0.038691 0.059 Uiso 1 1 calc R U . . .
C7 C 0.0439(2) 0.97024(15) 0.19035(14) 0.0321(8) Uani 1 1 d . . . . .
H7 H 0.095652 0.949422 0.161918 0.039 Uiso 1 1 calc R U . . .
C52 C 0.2420(2) 0.59744(16) 0.03900(14) 0.0349(8) Uani 1 1 d . . . . .
H52 H 0.268596 0.636512 0.030844 0.042 Uiso 1 1 calc R U . . .
C130 C 0.5634(3) 0.10317(17) 0.32058(14) 0.0357(8) Uani 1 1 d . . . . .
H130 H 0.516339 0.137242 0.320790 0.043 Uiso 1 1 calc R U . . .
C56 C 0.1338(3) 0.52723(16) 0.10014(15) 0.0356(8) Uani 1 1 d . . . . .
H56 H 0.085459 0.517802 0.134307 0.043 Uiso 1 1 calc R U . . .
C113 C 0.2098(3) 0.22486(17) 0.55965(15) 0.0403(9) Uani 1 1 d . . . . .
H11C H 0.140616 0.218374 0.562073 0.060 Uiso 1 1 calc R U . . .
H11D H 0.218539 0.269024 0.554757 0.060 Uiso 1 1 calc R U . . .
H11E H 0.230654 0.205684 0.595841 0.060 Uiso 1 1 calc R U . . .
C97 C 0.8827(3) 0.15773(17) 0.15399(15) 0.0399(9) Uani 1 1 d . . . . .
H97 H 0.895862 0.141327 0.117384 0.048 Uiso 1 1 calc R U . . .
C114 C 0.2475(2) 0.12886(16) 0.50970(16) 0.0378(8) Uani 1 1 d . . . . .
H11F H 0.272504 0.104164 0.542321 0.057 Uiso 1 1 calc R U . . .
H11G H 0.278314 0.112872 0.472670 0.057 Uiso 1 1 calc R U . . .
H11H H 0.176427 0.126737 0.515859 0.057 Uiso 1 1 calc R U . . .
C47 C -0.0102(2) 0.67027(15) 0.01909(13) 0.0304(8) Uani 1 1 d . . . . .
H47 H 0.061803 0.669960 0.017685 0.036 Uiso 1 1 calc R U . . .
C26 C 0.4299(2) 0.70453(16) 0.09201(15) 0.0331(8) Uani 1 1 d . . . . .
C105 C 0.3027(2) 0.36964(15) 0.49273(14) 0.0310(8) Uani 1 1 d . . . . .
C109 C 0.3357(2) 0.28704(16) 0.35448(13) 0.0329(8) Uani 1 1 d . . . . .
H109 H 0.400837 0.268066 0.361358 0.040 Uiso 1 1 calc R U . . .
C34 C -0.2745(3) 0.88814(17) 0.08102(15) 0.0390(9) Uani 1 1 d . . . . .
H34 H -0.297499 0.914573 0.050372 0.047 Uiso 1 1 calc R U . . .
C117 C 0.4143(3) 0.12774(15) 0.60041(14) 0.0368(8) Uani 1 1 d . . . . .
H11I H 0.453029 0.111931 0.630449 0.055 Uiso 1 1 calc R U . . .
H11J H 0.416555 0.096763 0.573587 0.055 Uiso 1 1 calc R U . . .
H11K H 0.346275 0.137018 0.619399 0.055 Uiso 1 1 calc R U . . .
C126 C 0.6891(2) 0.04249(15) 0.36214(15) 0.0343(8) Uani 1 1 d . . . . .
H126 H 0.729162 0.034473 0.391029 0.041 Uiso 1 1 calc R U . . .
C132 C 0.7081(3) 0.38876(16) 0.52074(14) 0.0353(8) Uani 1 1 d . . . . .
H132 H 0.639289 0.397747 0.525558 0.042 Uiso 1 1 calc R U . . .
C93 C 0.9321(3) 0.12568(16) 0.36041(16) 0.0410(9) Uani 1 1 d . . . . .
H93 H 0.892786 0.107644 0.339405 0.049 Uiso 1 1 calc R U . . .
C11 C 0.0783(2) 0.73916(16) 0.36010(14) 0.0348(8) Uani 1 1 d . . . . .
H11L H 0.034848 0.748179 0.396889 0.052 Uiso 1 1 calc R U . . .
H11M H 0.117438 0.700528 0.367063 0.052 Uiso 1 1 calc R U . . .
H11N H 0.039089 0.735398 0.330576 0.052 Uiso 1 1 calc R U . . .
C36 C -0.2933(2) 0.84893(18) 0.18209(15) 0.0386(9) Uani 1 1 d . . . . .
H36 H -0.329856 0.847984 0.221097 0.046 Uiso 1 1 calc R U . . .
C38 C -0.1295(3) 0.86115(16) 0.00552(14) 0.0352(8) Uani 1 1 d . . . . .
H38 H -0.073861 0.828920 0.002188 0.042 Uiso 1 1 calc R U . . .
C136 C 0.8500(2) 0.32329(17) 0.49294(14) 0.0345(8) Uani 1 1 d . . . . .
H136 H 0.880079 0.286180 0.478908 0.041 Uiso 1 1 calc R U . . .
C12 C 0.2052(3) 0.79782(17) 0.38527(14) 0.0365(8) Uani 1 1 d . . . . .
H12A H 0.242076 0.834667 0.374064 0.055 Uiso 1 1 calc R U . . .
H12B H 0.250701 0.761537 0.389240 0.055 Uiso 1 1 calc R U . . .
H12C H 0.160116 0.801327 0.422858 0.055 Uiso 1 1 calc R U . . .
C121 C 0.7774(3) 0.05799(18) 0.53432(17) 0.0467(10) Uani 1 1 d . . . . .
H121 H 0.841896 0.060338 0.540674 0.056 Uiso 1 1 calc R U . . .
C58 C 0.2197(3) 0.55080(16) 0.21015(16) 0.0375(9) Uani 1 1 d . . . . .
H58 H 0.262637 0.542431 0.174626 0.045 Uiso 1 1 calc R U . . .
C64 C 0.3492(2) 0.83510(16) -0.04647(14) 0.0337(8) Uani 1 1 d . . . . .
H64 H 0.380768 0.795886 -0.037401 0.040 Uiso 1 1 calc R U . . .
C89 C 0.9812(2) 0.21328(16) 0.39368(15) 0.0352(8) Uani 1 1 d . . . . .
H89 H 0.977132 0.256405 0.395000 0.042 Uiso 1 1 calc R U . . .
C5 C 0.0216(2) 0.87618(15) 0.36443(14) 0.0322(8) Uani 1 1 d . . . . .
H5 H 0.015046 0.856476 0.403585 0.039 Uiso 1 1 calc R U . . .
C13 C 0.3462(2) 0.87737(16) 0.25648(13) 0.0304(8) Uani 1 1 d . . . . .
H13 H 0.322952 0.840961 0.284460 0.037 Uiso 1 1 calc R U . . .
C102 C 0.2064(3) 0.36058(17) 0.40172(16) 0.0412(9) Uani 1 1 d . . . . .
H102 H 0.173059 0.357876 0.370641 0.049 Uiso 1 1 calc R U . . .
C77 C 0.4606(3) 0.47994(17) 0.34161(15) 0.0422(9) Uani 1 1 d . . . . .
H77A H 0.414107 0.505490 0.320872 0.063 Uiso 1 1 calc R U . . .
H77B H 0.465918 0.498228 0.376759 0.063 Uiso 1 1 calc R U . . .
H77C H 0.437529 0.438594 0.353214 0.063 Uiso 1 1 calc R U . . .
C66 C 0.3570(3) 0.93631(18) -0.09847(15) 0.0418(9) Uani 1 1 d . . . . .
H66 H 0.392979 0.966842 -0.124281 0.050 Uiso 1 1 calc R U . . .
C127 C 0.6999(3) 0.00428(16) 0.31842(16) 0.0401(9) Uani 1 1 d . . . . .
H127 H 0.746975 -0.029814 0.317798 0.048 Uiso 1 1 calc R U . . .
C68 C 0.2077(2) 0.90424(16) -0.03691(14) 0.0326(8) Uani 1 1 d . . . . .
H68 H 0.140889 0.913551 -0.020484 0.039 Uiso 1 1 calc R U . . .
C67 C 0.2593(3) 0.94865(17) -0.07533(15) 0.0388(9) Uani 1 1 d . . . . .
H67 H 0.227544 0.987442 -0.085687 0.047 Uiso 1 1 calc R U . . .
C79 C 0.5780(3) 0.24960(17) 0.17820(15) 0.0417(9) Uani 1 1 d . . . . .
H79A H 0.538255 0.245868 0.217999 0.062 Uiso 1 1 calc R U . . .
H79B H 0.612379 0.209815 0.170300 0.062 Uiso 1 1 calc R U . . .
H79C H 0.535412 0.262436 0.149576 0.062 Uiso 1 1 calc R U . . .
C39 C -0.0861(3) 0.92372(17) -0.00762(15) 0.0419(9) Uani 1 1 d . . . . .
H39A H -0.139156 0.956257 -0.005551 0.063 Uiso 1 1 calc R U . . .
H39B H -0.045337 0.927389 -0.047115 0.063 Uiso 1 1 calc R U . . .
H39C H -0.045942 0.927694 0.021379 0.063 Uiso 1 1 calc R U . . .
C71 C 0.4997(3) 0.47060(17) 0.20950(15) 0.0416(9) Uani 1 1 d . . . . .
H71 H 0.464849 0.508883 0.216570 0.050 Uiso 1 1 calc R U . . .
C4 C -0.0365(2) 0.92866(16) 0.35339(14) 0.0355(8) Uani 1 1 d . . . . .
H4 H -0.082819 0.944726 0.384275 0.043 Uiso 1 1 calc R U . . .
C80 C 0.7158(3) 0.30183(18) 0.11156(14) 0.0417(9) Uani 1 1 d . . . . .
H80A H 0.673851 0.312188 0.082278 0.063 Uiso 1 1 calc R U . . .
H80B H 0.752441 0.262274 0.105395 0.063 Uiso 1 1 calc R U . . .
H80C H 0.761829 0.333818 0.107446 0.063 Uiso 1 1 calc R U . . .
C98 C 0.7949(3) 0.14957(17) 0.19119(15) 0.0401(9) Uani 1 1 d . . . . .
H98 H 0.747348 0.127343 0.180562 0.048 Uiso 1 1 calc R U . . .
C61 C 0.0995(3) 0.57563(18) 0.31427(15) 0.0410(9) Uani 1 1 d . . . . .
H61 H 0.058450 0.584594 0.350203 0.049 Uiso 1 1 calc R U . . .
C116 C 0.4474(3) 0.23569(16) 0.60724(14) 0.0373(9) Uani 1 1 d . . . . .
H11O H 0.378157 0.249030 0.619247 0.056 Uiso 1 1 calc R U . . .
H11P H 0.483717 0.270966 0.587345 0.056 Uiso 1 1 calc R U . . .
H11Q H 0.474104 0.218370 0.642051 0.056 Uiso 1 1 calc R U . . .
C46 C -0.2255(3) 0.61190(17) 0.13940(17) 0.0461(10) Uani 1 1 d . . . . .
H46A H -0.296306 0.608793 0.152060 0.069 Uiso 1 1 calc R U . . .
H46B H -0.193502 0.600878 0.173345 0.069 Uiso 1 1 calc R U . . .
H46C H -0.199899 0.583818 0.109831 0.069 Uiso 1 1 calc R U . . .
C123 C 0.6255(3) 0.01171(16) 0.55859(15) 0.0435(9) Uani 1 1 d . . . . .
H123 H 0.584340 -0.017495 0.582549 0.052 Uiso 1 1 calc R U . . .
C104 C 0.2174(3) 0.40586(16) 0.48648(16) 0.0410(9) Uani 1 1 d . . . . .
H104 H 0.192771 0.434963 0.513378 0.049 Uiso 1 1 calc R U . . .
C31 C 0.4811(3) 0.73650(19) 0.04215(15) 0.0420(9) Uani 1 1 d . . . . .
H31 H 0.476621 0.780144 0.037710 0.050 Uiso 1 1 calc R U . . .
C106 C 0.3545(3) 0.37922(16) 0.54187(14) 0.0400(9) Uani 1 1 d . . . . .
H106 H 0.406277 0.344906 0.544498 0.048 Uiso 1 1 calc R U . . .
C8 C 0.0718(3) 1.03582(16) 0.19030(16) 0.0421(9) Uani 1 1 d . . . . .
H8A H 0.016068 1.059643 0.211361 0.063 Uiso 1 1 calc R U . . .
H8B H 0.089279 1.055055 0.149674 0.063 Uiso 1 1 calc R U . . .
H8C H 0.127768 1.034771 0.209851 0.063 Uiso 1 1 calc R U . . .
C53 C 0.2751(3) 0.55338(17) 0.00124(17) 0.0472(10) Uani 1 1 d . . . . .
H53 H 0.323619 0.562586 -0.032891 0.057 Uiso 1 1 calc R U . . .
C45 C -0.2619(3) 0.69681(19) 0.06270(17) 0.0493(10) Uani 1 1 d . . . . .
H45A H -0.237130 0.671241 0.030878 0.074 Uiso 1 1 calc R U . . .
H45B H -0.253279 0.740084 0.047738 0.074 Uiso 1 1 calc R U . . .
H45C H -0.331592 0.691099 0.077526 0.074 Uiso 1 1 calc R U . . .
C15 C 0.4581(2) 0.87113(17) 0.24724(15) 0.0380(9) Uani 1 1 d . . . . .
H15A H 0.484668 0.908446 0.224274 0.057 Uiso 1 1 calc R U . . .
H15B H 0.483056 0.835620 0.226021 0.057 Uiso 1 1 calc R U . . .
H15C H 0.478305 0.865334 0.285498 0.057 Uiso 1 1 calc R U . . .
C65 C 0.4021(3) 0.87970(18) -0.08411(16) 0.0426(9) Uani 1 1 d . . . . .
H65 H 0.469448 0.871094 -0.099907 0.051 Uiso 1 1 calc R U . . .
C103 C 0.1683(3) 0.40056(17) 0.44255(17) 0.0455(10) Uani 1 1 d . . . . .
H103 H 0.108435 0.424207 0.440211 0.055 Uiso 1 1 calc R U . . .
C82 C 0.8278(3) 0.44269(18) 0.15704(15) 0.0469(10) Uani 1 1 d . . . . .
H82A H 0.847203 0.478054 0.172342 0.070 Uiso 1 1 calc R U . . .
H82B H 0.756337 0.444936 0.161518 0.070 Uiso 1 1 calc R U . . .
H82C H 0.857754 0.443127 0.115317 0.070 Uiso 1 1 calc R U . . .
C9 C -0.0536(2) 0.97241(18) 0.16901(16) 0.0409(9) Uani 1 1 d . . . . .
H9A H -0.070903 0.930450 0.168173 0.061 Uiso 1 1 calc R U . . .
H9B H -0.046951 0.994711 0.129398 0.061 Uiso 1 1 calc R U . . .
H9C H -0.105206 0.993460 0.195871 0.061 Uiso 1 1 calc R U . . .
C54 C 0.2383(3) 0.49632(17) 0.01278(16) 0.0450(10) Uani 1 1 d . . . . .
H54 H 0.261416 0.466022 -0.013090 0.054 Uiso 1 1 calc R U . . .
C110 C 0.3530(3) 0.32967(18) 0.29657(14) 0.0414(9) Uani 1 1 d . . . . .
H11R H 0.290025 0.347658 0.287802 0.062 Uiso 1 1 calc R U . . .
H11S H 0.386774 0.306096 0.264734 0.062 Uiso 1 1 calc R U . . .
H11T H 0.393438 0.362526 0.300117 0.062 Uiso 1 1 calc R U . . .
C92 C 0.9985(3) 0.08882(18) 0.38776(18) 0.0506(10) Uani 1 1 d . . . . .
H92 H 1.005828 0.046009 0.384460 0.061 Uiso 1 1 calc R U . . .
C17 C 0.4026(3) 0.97619(17) 0.12849(16) 0.0417(9) Uani 1 1 d . . . . .
H17A H 0.449629 0.945066 0.110364 0.063 Uiso 1 1 calc R U . . .
H17B H 0.420612 0.984275 0.165044 0.063 Uiso 1 1 calc R U . . .
H17C H 0.403517 1.014199 0.101358 0.063 Uiso 1 1 calc R U . . .
C108 C 0.4054(3) 0.43959(17) 0.52803(15) 0.0430(9) Uani 1 1 d . . . . .
H10A H 0.356443 0.474121 0.524765 0.065 Uiso 1 1 calc R U . . .
H10B H 0.452514 0.439253 0.490794 0.065 Uiso 1 1 calc R U . . .
H10C H 0.439916 0.444026 0.559666 0.065 Uiso 1 1 calc R U . . .
C86 C 0.7683(3) 0.43857(16) 0.37170(14) 0.0378(9) Uani 1 1 d . . . . .
H86A H 0.817696 0.416410 0.392493 0.057 Uiso 1 1 calc R U . . .
H86B H 0.709760 0.415232 0.379577 0.057 Uiso 1 1 calc R U . . .
H86C H 0.750992 0.479097 0.385377 0.057 Uiso 1 1 calc R U . . .
C73 C 0.5409(3) 0.38833(17) 0.15124(15) 0.0400(9) Uani 1 1 d . . . . .
H73 H 0.533613 0.369391 0.118279 0.048 Uiso 1 1 calc R U . . .
C59 C 0.2326(3) 0.51670(18) 0.26248(18) 0.0473(10) Uani 1 1 d . . . . .
H59 H 0.282878 0.484498 0.262537 0.057 Uiso 1 1 calc R U . . .
C55 C 0.1673(3) 0.48345(17) 0.06236(16) 0.0426(9) Uani 1 1 d . . . . .
H55 H 0.141337 0.444177 0.070467 0.051 Uiso 1 1 calc R U . . .
C60 C 0.1726(3) 0.52942(18) 0.31448(17) 0.0472(10) Uani 1 1 d . . . . .
H60 H 0.181805 0.506236 0.350483 0.057 Uiso 1 1 calc R U . . .
C133 C 0.7653(3) 0.42996(17) 0.53619(15) 0.0437(10) Uani 1 1 d . . . . .
H133 H 0.735656 0.466314 0.551986 0.052 Uiso 1 1 calc R U . . .
C83 C 0.9747(2) 0.37786(17) 0.18069(15) 0.0408(9) Uani 1 1 d . . . . .
H83A H 1.000817 0.380508 0.138329 0.061 Uiso 1 1 calc R U . . .
H83B H 0.997438 0.338371 0.199904 0.061 Uiso 1 1 calc R U . . .
H83C H 0.997544 0.411413 0.196983 0.061 Uiso 1 1 calc R U . . .
C90 C 1.0461(3) 0.17587(18) 0.42231(17) 0.0434(9) Uani 1 1 d . . . . .
H90 H 1.085201 0.193421 0.443812 0.052 Uiso 1 1 calc R U . . .
C72 C 0.4904(3) 0.44362(18) 0.16129(15) 0.0454(10) Uani 1 1 d . . . . .
H72 H 0.449475 0.462989 0.135313 0.055 Uiso 1 1 calc R U . . .
C129 C 0.5750(3) 0.06466(19) 0.27717(16) 0.0457(10) Uani 1 1 d . . . . .
H129 H 0.535668 0.072321 0.247914 0.055 Uiso 1 1 calc R U . . .
C43 C -0.1532(3) 0.82209(18) 0.26645(15) 0.0422(9) Uani 1 1 d . . . . .
H43A H -0.111140 0.854189 0.245116 0.063 Uiso 1 1 calc R U . . .
H43B H -0.122286 0.799146 0.297588 0.063 Uiso 1 1 calc R U . . .
H43C H -0.216842 0.841020 0.283955 0.063 Uiso 1 1 calc R U . . .
C135 C 0.9077(3) 0.36459(19) 0.50742(16) 0.0453(10) Uani 1 1 d . . . . .
H135 H 0.976584 0.356058 0.502763 0.054 Uiso 1 1 calc R U . . .
C14 C 0.3086(3) 0.93356(18) 0.28845(15) 0.0437(10) Uani 1 1 d . . . . .
H14A H 0.334655 0.930369 0.324728 0.066 Uiso 1 1 calc R U . . .
H14B H 0.236913 0.935584 0.298114 0.066 Uiso 1 1 calc R U . . .
H14C H 0.330127 0.970800 0.263044 0.066 Uiso 1 1 calc R U . . .
C76 C 0.5970(3) 0.54018(17) 0.28203(18) 0.0500(10) Uani 1 1 d . . . . .
H76A H 0.659582 0.537594 0.254340 0.075 Uiso 1 1 calc R U . . .
H76B H 0.605728 0.558225 0.316610 0.075 Uiso 1 1 calc R U . . .
H76C H 0.548657 0.566004 0.262932 0.075 Uiso 1 1 calc R U . . .
C27 C 0.4426(3) 0.64084(18) 0.09857(19) 0.0521(11) Uani 1 1 d . . . . .
H27 H 0.409958 0.618131 0.133291 0.062 Uiso 1 1 calc R U . . .
C128 C 0.6436(3) 0.01504(18) 0.27607(17) 0.0477(10) Uani 1 1 d . . . . .
H128 H 0.651454 -0.011359 0.246181 0.057 Uiso 1 1 calc R U . . .
C35 C -0.3286(3) 0.88606(19) 0.13733(16) 0.0460(10) Uani 1 1 d . . . . .
H35 H -0.389122 0.909748 0.145308 0.055 Uiso 1 1 calc R U . . .
C49 C -0.0306(3) 0.60320(17) 0.01605(16) 0.0429(9) Uani 1 1 d . . . . .
H49A H -0.098527 0.601529 0.011720 0.064 Uiso 1 1 calc R U . . .
H49B H -0.019822 0.577851 0.052249 0.064 Uiso 1 1 calc R U . . .
H49C H 0.013743 0.587625 -0.017766 0.064 Uiso 1 1 calc R U . . .
C40 C -0.1905(3) 0.85353(18) -0.04043(15) 0.0469(10) Uani 1 1 d . . . . .
H40A H -0.216531 0.812811 -0.032199 0.070 Uiso 1 1 calc R U . . .
H40B H -0.149069 0.857697 -0.079722 0.070 Uiso 1 1 calc R U . . .
H40C H -0.244804 0.885214 -0.038714 0.070 Uiso 1 1 calc R U . . .
C42 C -0.2330(3) 0.72833(19) 0.25806(16) 0.0525(11) Uani 1 1 d . . . . .
H42A H -0.298358 0.746885 0.272797 0.079 Uiso 1 1 calc R U . . .
H42B H -0.204227 0.708291 0.291265 0.079 Uiso 1 1 calc R U . . .
H42C H -0.238115 0.697798 0.232084 0.079 Uiso 1 1 calc R U . . .
C30 C 0.5390(3) 0.7051(2) -0.00148(16) 0.0536(11) Uani 1 1 d . . . . .
H30 H 0.572636 0.727266 -0.036198 0.064 Uiso 1 1 calc R U . . .
C111 C 0.2748(3) 0.23551(19) 0.34802(16) 0.0502(11) Uani 1 1 d . . . . .
H11U H 0.270345 0.205247 0.383043 0.075 Uiso 1 1 calc R U . . .
H11V H 0.305922 0.215594 0.313185 0.075 Uiso 1 1 calc R U . . .
H11W H 0.208945 0.252460 0.343668 0.075 Uiso 1 1 calc R U . . .
C134 C 0.8648(3) 0.41779(19) 0.52849(16) 0.0499(11) Uani 1 1 d . . . . .
H134 H 0.904251 0.446498 0.537855 0.060 Uiso 1 1 calc R U . . .
C29 C 0.5480(3) 0.6423(2) 0.00524(19) 0.0551(12) Uani 1 1 d . . . . .
H29 H 0.586626 0.621066 -0.025212 0.066 Uiso 1 1 calc R U . . .
C91 C 1.0547(3) 0.11345(19) 0.41995(18) 0.0488(10) Uani 1 1 d . . . . .
H91 H 1.098596 0.087693 0.440186 0.059 Uiso 1 1 calc R U . . .
C107 C 0.2859(3) 0.37741(18) 0.60149(15) 0.0547(11) Uani 1 1 d . . . . .
H10D H 0.238740 0.413310 0.601648 0.082 Uiso 1 1 calc R U . . .
H10E H 0.323971 0.377931 0.632301 0.082 Uiso 1 1 calc R U . . .
H10F H 0.250680 0.339826 0.608907 0.082 Uiso 1 1 calc R U . . .
C85 C 0.9129(3) 0.46870(19) 0.29459(18) 0.0537(11) Uani 1 1 d . . . . .
H85A H 0.912534 0.503242 0.317145 0.081 Uiso 1 1 calc R U . . .
H85B H 0.934368 0.482032 0.252614 0.081 Uiso 1 1 calc R U . . .
H85C H 0.958045 0.435118 0.307206 0.081 Uiso 1 1 calc R U . . .
C28 C 0.5019(3) 0.6101(2) 0.0554(2) 0.0624(13) Uani 1 1 d . . . . .
H28 H 0.510474 0.566507 0.060649 0.075 Uiso 1 1 calc R U . . .
C138 C 1.2091(4) 0.2749(3) 0.1758(3) 0.103(2) Uani 1 1 d . . . . .
H13A H 1.182214 0.284213 0.216451 0.124 Uiso 1 1 calc R U . . .
H13B H 1.153536 0.266717 0.158195 0.124 Uiso 1 1 calc R U . . .
C139 C 1.2740(5) 0.2198(3) 0.1783(3) 0.107(2) Uani 1 1 d . . . . .
H13C H 1.330805 0.228669 0.194373 0.129 Uiso 1 1 calc R U . . .
H13D H 1.298995 0.209860 0.137624 0.129 Uiso 1 1 calc R U . . .
C137 C 1.2551(4) 0.3293(3) 0.1420(3) 0.127(3) Uani 1 1 d . . . . .
H13E H 1.315229 0.334836 0.155676 0.190 Uiso 1 1 calc R U . . .
H13F H 1.209765 0.365714 0.147579 0.190 Uiso 1 1 calc R U . . .
H13G H 1.271119 0.323667 0.100150 0.190 Uiso 1 1 calc R U . . .
C140 C 1.2309(5) 0.1654(3) 0.2134(4) 0.132(3) Uani 1 1 d . . . . .
H14D H 1.195524 0.177830 0.251651 0.158 Uiso 1 1 calc R U . . .
H14E H 1.181527 0.152751 0.193208 0.158 Uiso 1 1 calc R U . . .
C141 C 1.2955(7) 0.1122(3) 0.2252(6) 0.252(7) Uani 1 1 d . . . . .
H14F H 1.313618 0.090376 0.190262 0.378 Uiso 1 1 calc R U . . .
H14G H 1.262116 0.084793 0.258225 0.378 Uiso 1 1 calc R U . . .
H14H H 1.354642 0.125188 0.235245 0.378 Uiso 1 1 calc R U . . .
Ge2A Ge 0.0708(8) 0.7935(6) 0.0971(4) 0.049(3) Uiso 0.0607(19) 1 d . . P A 2
Ge1A Ge 0.1088(7) 0.7818(4) 0.2129(6) 0.046(3) Uiso 0.0607(19) 1 d . . P A 2
Ni1A Ni 0.1730(10) 0.7264(6) 0.1441(7) 0.066(4) Uiso 0.0607(19) 1 d . . P A 2
H1 H 0.556(2) 0.2803(16) 0.3018(15) 0.050 Uiso 1 1 d . . . . .
H2 H 0.740(2) 0.2316(16) 0.4465(15) 0.050 Uiso 1 1 d . . . . .
H6 H 0.638(2) 0.2441(16) 0.5366(15) 0.050 Uiso 1 1 d . . . . .
H9 H 0.247(2) 0.7360(16) 0.0506(15) 0.050 Uiso 1 1 d . . . . .
H8 H 0.144(2) 0.7589(16) -0.0139(15) 0.050 Uiso 1 1 d . . . . .
H11 H 0.038(3) 0.7699(16) 0.2404(15) 0.050 Uiso 1 1 d . . . . .

loop_
_atom_site_aniso_label
_atom_site_aniso_U_11
_atom_site_aniso_U_22
_atom_site_aniso_U_33
_atom_site_aniso_U_23
_atom_site_aniso_U_13
_atom_site_aniso_U_12
Ge3 0.02410(18) 0.02472(19) 0.02107(17) -0.00082(14) -0.00185(13) -0.00198(14)
Ge1 0.01772(19) 0.0229(2) 0.0196(3) -0.00366(18) -0.00325(16) -0.00240(14)
Ge4 0.02660(18) 0.02424(19) 0.02120(17) -0.00213(14) -0.00192(14) -0.00392(14)
Ge2 0.0196(2) 0.0246(3) 0.0189(2) -0.00180(16) -0.00393(14) -0.00296(19)
Ni2 0.0230(2) 0.0216(2) 0.0221(2) -0.00240(17) -0.00283(16) -0.00264(16)
Ni1 0.0191(2) 0.0207(2) 0.0201(3) -0.0032(2) -0.0038(2) -0.00187(18)
P4 0.0261(4) 0.0212(4) 0.0240(4) -0.0045(3) -0.0030(3) -0.0032(3)
P1 0.0214(4) 0.0258(5) 0.0314(5) -0.0063(4) -0.0068(3) 0.0003(3)
P2 0.0252(4) 0.0241(5) 0.0243(4) -0.0033(3) -0.0062(3) -0.0029(3)
P3 0.0226(4) 0.0222(4) 0.0264(4) -0.0038(3) -0.0025(3) -0.0022(3)
Si1 0.0211(4) 0.0236(5) 0.0221(4) -0.0035(4) -0.0045(3) -0.0034(4)
Si5 0.0261(5) 0.0220(5) 0.0203(4) -0.0022(4) -0.0006(4) -0.0035(4)
Si4 0.0280(5) 0.0216(5) 0.0245(5) -0.0026(4) 0.0007(4) -0.0040(4)
Si2 0.0242(5) 0.0287(5) 0.0232(4) 0.0004(4) -0.0072(4) -0.0064(4)
Si6 0.0286(5) 0.0272(5) 0.0223(5) -0.0031(4) -0.0057(4) -0.0059(4)
Si3 0.0259(5) 0.0302(5) 0.0249(5) -0.0048(4) -0.0020(4) -0.0063(4)
N1 0.0236(14) 0.0225(14) 0.0205(13) -0.0032(11) -0.0052(11) -0.0010(11)
N4 0.0230(14) 0.0224(14) 0.0210(13) -0.0013(11) -0.0005(11) -0.0005(11)
N3 0.0274(14) 0.0211(14) 0.0201(13) -0.0006(11) -0.0018(11) -0.0014(11)
N2 0.0166(13) 0.0302(15) 0.0215(13) -0.0021(11) -0.0034(10) -0.0054(11)
C6 0.0260(17) 0.0271(18) 0.0222(16) -0.0035(14) -0.0037(13) -0.0067(14)
C1 0.0213(16) 0.0224(17) 0.0254(17) -0.0065(13) -0.0032(13) -0.0027(13)
C16 0.0249(17) 0.0253(18) 0.0279(17) -0.0009(14) -0.0057(14) -0.0041(14)
C119 0.0358(19) 0.0210(17) 0.0269(17) -0.0049(14) -0.0040(14) -0.0015(14)
C21 0.0283(18) 0.0285(19) 0.037(2) -0.0102(15) -0.0115(15) 0.0007(14)
C2 0.0251(17) 0.0246(18) 0.0297(18) -0.0027(14) -0.0054(14) -0.0033(14)
C10 0.0317(18) 0.0314(19) 0.0214(17) 0.0020(14) -0.0044(14) -0.0035(15)
C69 0.0293(18) 0.0282(18) 0.0206(16) 0.0030(14) -0.0002(13) -0.0025(14)
C94 0.0281(17) 0.0215(17) 0.0280(17) -0.0047(14) -0.0013(14) 0.0021(14)
C63 0.0291(18) 0.0310(19) 0.0195(16) -0.0053(14) -0.0042(13) -0.0065(14)
C19 0.0244(17) 0.0271(18) 0.0256(17) -0.0012(14) -0.0051(13) -0.0032(14)
C20 0.0253(17) 0.0201(17) 0.0372(19) -0.0060(14) -0.0105(14) 0.0006(13)
C87 0.0246(17) 0.0232(18) 0.0318(18) -0.0059(14) -0.0019(14) -0.0033(13)
C74 0.0324(19) 0.034(2) 0.0205(17) -0.0002(14) -0.0003(14) -0.0019(15)
C96 0.037(2) 0.035(2) 0.0314(19) -0.0007(16) 0.0038(16) 0.0039(16)
C100 0.0240(17) 0.0251(18) 0.0250(17) 0.0030(14) 0.0040(13) -0.0060(14)
C112 0.0240(17) 0.0282(18) 0.0293(18) -0.0017(14) -0.0011(14) -0.0043(14)
C131 0.0322(18) 0.0319(19) 0.0178(16) 0.0004(14) -0.0057(13) -0.0078(15)
C115 0.0353(19) 0.0236(18) 0.0247(17) -0.0039(14) -0.0028(14) -0.0043(14)
C99 0.0309(18) 0.034(2) 0.0303(18) -0.0050(15) -0.0042(15) -0.0051(15)
C95 0.0284(18) 0.0281(19) 0.037(2) -0.0050(15) -0.0035(15) 0.0000(15)
C41 0.0286(18) 0.044(2) 0.0216(17) -0.0001(15) -0.0016(14) -0.0040(16)
C57 0.0314(18) 0.0255(18) 0.0308(18) -0.0016(14) -0.0118(15) -0.0064(14)
C51 0.0296(18) 0.0253(18) 0.0287(18) -0.0064(14) -0.0089(14) -0.0014(14)
C32 0.0190(16) 0.0298(18) 0.0273(17) -0.0043(14) -0.0030(13) -0.0031(13)
C88 0.0247(17) 0.0252(18) 0.0298(18) -0.0016(14) 0.0001(14) -0.0006(13)
C118 0.0272(17) 0.0239(18) 0.0280(17) -0.0045(14) -0.0050(14) -0.0061(14)
C18 0.035(2) 0.034(2) 0.0341(19) 0.0010(16) -0.0067(15) 0.0026(16)
C62 0.0353(19) 0.0291(19) 0.0307(19) 0.0010(15) -0.0113(15) -0.0070(15)
C75 0.038(2) 0.0267(19) 0.0310(19) -0.0058(15) -0.0056(15) 0.0078(15)
C22 0.039(2) 0.032(2) 0.036(2) -0.0054(16) -0.0082(16) -0.0012(16)
C50 0.0267(17) 0.0264(18) 0.0269(17) -0.0040(14) -0.0056(14) -0.0037(14)
C37 0.0223(17) 0.036(2) 0.0272(18) -0.0005(15) -0.0018(14) -0.0058(15)
C101 0.0265(18) 0.033(2) 0.0290(18) 0.0029(15) -0.0017(14) -0.0058(15)
C23 0.043(2) 0.031(2) 0.040(2) -0.0064(16) -0.0203(17) 0.0042(16)
C33 0.0285(18) 0.035(2) 0.0271(18) 0.0008(15) -0.0036(14) 0.0011(15)
C25 0.0277(18) 0.031(2) 0.041(2) -0.0007(16) -0.0098(16) -0.0023(15)
C120 0.044(2) 0.027(2) 0.043(2) 0.0004(16) -0.0122(17) -0.0006(16)
C125 0.0282(17) 0.0253(18) 0.0255(17) -0.0045(14) -0.0001(14) -0.0078(14)
C70 0.0333(19) 0.033(2) 0.0229(17) 0.0017(15) -0.0010(14) 0.0021(15)
C84 0.042(2) 0.0241(19) 0.0323(19) -0.0061(15) -0.0026(16) -0.0030(15)
C81 0.039(2) 0.032(2) 0.0267(18) -0.0057(15) 0.0008(15) -0.0075(16)
C124 0.049(2) 0.0215(18) 0.035(2) -0.0020(15) -0.0072(17) -0.0042(16)
C78 0.038(2) 0.036(2) 0.0222(17) -0.0059(15) -0.0055(15) 0.0005(16)
C44 0.0291(19) 0.038(2) 0.037(2) 0.0026(16) -0.0097(15) -0.0095(16)
C3 0.0289(18) 0.0273(19) 0.038(2) -0.0065(16) -0.0013(15) 0.0031(15)
C24 0.0307(19) 0.0273(19) 0.052(2) -0.0033(17) -0.0168(17) -0.0027(15)
C122 0.077(3) 0.027(2) 0.031(2) -0.0038(16) -0.020(2) 0.013(2)
C48 0.048(2) 0.046(2) 0.0253(18) -0.0053(16) -0.0113(16) -0.0021(18)
C7 0.0295(18) 0.0288(19) 0.0337(19) 0.0010(15) -0.0016(15) 0.0045(15)
C52 0.040(2) 0.028(2) 0.036(2) -0.0053(16) -0.0028(16) -0.0065(16)
C130 0.037(2) 0.038(2) 0.0336(19) -0.0127(16) -0.0044(16) -0.0006(16)
C56 0.041(2) 0.034(2) 0.0328(19) -0.0040(16) -0.0069(16) -0.0093(16)
C113 0.034(2) 0.039(2) 0.043(2) -0.0101(17) 0.0088(16) -0.0065(17)
C97 0.051(2) 0.038(2) 0.032(2) -0.0122(17) -0.0109(17) 0.0075(18)
C114 0.0292(19) 0.037(2) 0.047(2) -0.0056(17) -0.0033(16) -0.0092(16)
C47 0.0354(19) 0.0315(19) 0.0273(18) -0.0034(15) -0.0115(15) -0.0058(15)
C26 0.0225(17) 0.038(2) 0.044(2) -0.0162(17) -0.0116(15) 0.0030(15)
C105 0.0345(19) 0.0230(18) 0.0298(18) 0.0007(14) 0.0042(15) -0.0010(15)
C109 0.0311(19) 0.042(2) 0.0269(18) -0.0028(16) -0.0075(15) -0.0043(16)
C34 0.035(2) 0.047(2) 0.033(2) 0.0063(17) -0.0113(16) 0.0058(17)
C117 0.050(2) 0.032(2) 0.0280(19) 0.0027(15) -0.0072(16) -0.0081(17)
C126 0.036(2) 0.030(2) 0.0343(19) -0.0068(16) 0.0006(15) -0.0021(16)
C132 0.047(2) 0.034(2) 0.0280(18) -0.0033(15) -0.0108(16) -0.0088(17)
C93 0.042(2) 0.030(2) 0.057(2) -0.0081(18) -0.0218(19) 0.0010(17)
C11 0.037(2) 0.035(2) 0.0282(18) 0.0029(15) -0.0019(15) -0.0040(16)
C36 0.0245(18) 0.056(3) 0.0304(19) -0.0038(18) 0.0025(15) 0.0026(17)
C38 0.037(2) 0.038(2) 0.0254(18) 0.0054(15) -0.0033(15) 0.0074(16)
C136 0.036(2) 0.038(2) 0.0300(19) 0.0006(16) -0.0075(15) -0.0088(16)
C12 0.039(2) 0.041(2) 0.0298(19) 0.0006(16) -0.0091(16) -0.0050(17)
C121 0.055(3) 0.040(2) 0.051(2) -0.0049(19) -0.027(2) 0.0045(19)
C58 0.039(2) 0.035(2) 0.042(2) -0.0045(17) -0.0171(17) 0.0009(17)
C64 0.0324(19) 0.034(2) 0.0334(19) -0.0047(16) -0.0016(15) -0.0032(15)
C89 0.035(2) 0.030(2) 0.041(2) -0.0084(16) -0.0078(16) -0.0007(16)
C5 0.038(2) 0.031(2) 0.0261(18) -0.0012(15) -0.0005(15) -0.0050(16)
C13 0.0280(18) 0.042(2) 0.0231(17) -0.0005(15) -0.0073(14) -0.0101(15)
C102 0.033(2) 0.045(2) 0.043(2) 0.0101(18) -0.0090(17) -0.0031(17)
C77 0.047(2) 0.044(2) 0.035(2) -0.0108(17) -0.0058(17) 0.0106(18)
C66 0.047(2) 0.043(2) 0.034(2) 0.0023(17) -0.0037(17) -0.0170(19)
C127 0.043(2) 0.029(2) 0.045(2) -0.0138(17) 0.0053(18) -0.0017(16)
C68 0.0313(19) 0.035(2) 0.0318(19) -0.0070(16) -0.0044(15) -0.0043(16)
C67 0.045(2) 0.036(2) 0.035(2) 0.0014(16) -0.0100(17) -0.0067(17)
C79 0.048(2) 0.046(2) 0.032(2) -0.0107(17) -0.0060(17) -0.0027(18)
C39 0.037(2) 0.052(3) 0.030(2) 0.0097(17) -0.0039(16) 0.0001(18)
C71 0.049(2) 0.034(2) 0.036(2) -0.0001(17) -0.0046(18) 0.0107(18)
C4 0.036(2) 0.038(2) 0.031(2) -0.0148(16) 0.0054(15) -0.0035(16)
C80 0.047(2) 0.049(2) 0.0277(19) -0.0125(17) 0.0010(16) 0.0012(18)
C98 0.038(2) 0.043(2) 0.044(2) -0.0160(18) -0.0113(17) -0.0039(17)
C61 0.046(2) 0.048(2) 0.031(2) 0.0029(17) -0.0120(17) -0.0160(19)
C116 0.052(2) 0.035(2) 0.0265(18) -0.0049(16) -0.0087(16) -0.0072(17)
C46 0.036(2) 0.047(2) 0.055(2) 0.0063(19) -0.0083(18) -0.0164(18)
C123 0.068(3) 0.0220(19) 0.036(2) 0.0015(16) -0.0021(19) -0.0025(18)
C104 0.044(2) 0.028(2) 0.043(2) 0.0005(17) 0.0066(18) 0.0023(17)
C31 0.039(2) 0.055(3) 0.031(2) -0.0085(18) -0.0077(17) 0.0119(18)
C106 0.060(2) 0.027(2) 0.0271(19) -0.0044(15) 0.0008(17) 0.0037(17)
C8 0.041(2) 0.034(2) 0.046(2) 0.0037(17) -0.0028(17) 0.0007(17)
C53 0.056(3) 0.037(2) 0.044(2) -0.0116(18) 0.0056(19) -0.0010(19)
C45 0.035(2) 0.056(3) 0.062(3) 0.004(2) -0.0238(19) -0.0129(19)
C15 0.032(2) 0.047(2) 0.037(2) -0.0035(17) -0.0134(16) -0.0055(17)
C65 0.031(2) 0.053(3) 0.041(2) -0.0024(19) 0.0022(16) -0.0135(18)
C103 0.030(2) 0.038(2) 0.058(3) 0.0080(19) 0.0064(18) 0.0016(17)
C82 0.050(2) 0.051(3) 0.032(2) 0.0090(18) 0.0048(17) -0.0088(19)
C9 0.036(2) 0.045(2) 0.040(2) -0.0025(18) -0.0104(17) 0.0078(17)
C54 0.060(3) 0.034(2) 0.042(2) -0.0170(18) -0.0085(19) 0.0046(19)
C110 0.036(2) 0.056(3) 0.031(2) 0.0040(18) -0.0071(16) -0.0051(18)
C92 0.054(3) 0.031(2) 0.073(3) -0.012(2) -0.027(2) 0.0078(19)
C17 0.038(2) 0.036(2) 0.050(2) 0.0077(17) -0.0094(18) -0.0138(17)
C108 0.052(2) 0.038(2) 0.036(2) -0.0100(17) 0.0007(18) -0.0023(18)
C86 0.047(2) 0.034(2) 0.0327(19) -0.0104(16) -0.0053(16) -0.0017(17)
C73 0.048(2) 0.046(2) 0.0255(19) -0.0036(17) -0.0098(17) 0.0018(19)
C59 0.056(3) 0.034(2) 0.056(3) 0.0006(19) -0.028(2) 0.0018(19)
C55 0.055(2) 0.033(2) 0.044(2) -0.0108(18) -0.0132(19) -0.0069(18)
C60 0.064(3) 0.039(2) 0.043(2) 0.0153(18) -0.027(2) -0.015(2)
C133 0.068(3) 0.033(2) 0.034(2) -0.0050(16) -0.0141(19) -0.0141(19)
C83 0.038(2) 0.044(2) 0.035(2) -0.0037(17) 0.0079(16) -0.0090(17)
C90 0.033(2) 0.046(2) 0.057(2) -0.0102(19) -0.0203(18) 0.0012(18)
C72 0.051(2) 0.053(3) 0.029(2) 0.0064(18) -0.0122(17) 0.011(2)
C129 0.045(2) 0.058(3) 0.039(2) -0.021(2) -0.0097(18) -0.005(2)
C43 0.036(2) 0.062(3) 0.0290(19) -0.0077(18) -0.0031(16) -0.0058(19)
C135 0.039(2) 0.053(3) 0.047(2) 0.0136(19) -0.0184(18) -0.0211(19)
C14 0.036(2) 0.062(3) 0.038(2) -0.0239(19) -0.0040(16) -0.0109(19)
C76 0.059(3) 0.031(2) 0.058(3) -0.0042(19) -0.010(2) 0.0029(19)
C27 0.037(2) 0.038(2) 0.079(3) -0.020(2) 0.003(2) -0.0040(18)
C128 0.056(3) 0.046(3) 0.045(2) -0.0257(19) 0.001(2) -0.014(2)
C35 0.027(2) 0.060(3) 0.045(2) 0.000(2) -0.0009(17) 0.0114(18)
C49 0.056(2) 0.040(2) 0.038(2) -0.0093(17) -0.0146(18) -0.0113(19)
C40 0.062(3) 0.049(3) 0.029(2) 0.0015(18) -0.0141(18) 0.001(2)
C42 0.062(3) 0.065(3) 0.028(2) 0.0113(19) -0.0066(19) -0.024(2)
C30 0.044(2) 0.083(4) 0.031(2) -0.010(2) -0.0080(18) 0.019(2)
C111 0.058(3) 0.060(3) 0.036(2) -0.0075(19) -0.0084(19) -0.020(2)
C134 0.073(3) 0.042(3) 0.043(2) 0.0073(19) -0.025(2) -0.033(2)
C29 0.041(2) 0.075(3) 0.058(3) -0.040(3) -0.015(2) 0.013(2)
C91 0.040(2) 0.044(3) 0.065(3) -0.004(2) -0.024(2) 0.0070(18)
C107 0.088(3) 0.036(2) 0.035(2) -0.0092(18) 0.009(2) -0.015(2)
C85 0.055(3) 0.049(3) 0.059(3) -0.024(2) 0.004(2) -0.023(2)
C28 0.042(2) 0.050(3) 0.099(4) -0.043(3) -0.001(2) 0.000(2)
C138 0.076(4) 0.121(6) 0.113(5) -0.009(4) -0.028(4) 0.000(4)
C139 0.091(5) 0.106(5) 0.151(6) -0.072(5) -0.061(4) 0.028(4)
C137 0.077(4) 0.178(8) 0.102(5) 0.056(5) -0.003(4) -0.021(5)
C140 0.140(6) 0.081(5) 0.218(8) -0.054(5) -0.123(6) 0.016(5)
C141 0.246(11) 0.083(6) 0.52(2) -0.106(9) -0.272(13) 0.063(7)

loop_
_atom_type_symbol
_atom_type_description
_atom_type_scat_dispersion_real
_atom_type_scat_dispersion_imag
_atom_type_scat_source
C C 0.0033 0.0016 'International Tables Vol C Tables 4.2.6.8 and 6.1.1.4'
H H 0.0000 0.0000 'International Tables Vol C Tables 4.2.6.8 and 6.1.1.4'
N N 0.0061 0.0033 'International Tables Vol C Tables 4.2.6.8 and 6.1.1.4'
Si Si 0.0817 0.0704 'International Tables Vol C Tables 4.2.6.8 and 6.1.1.4'
P P 0.1023 0.0942 'International Tables Vol C Tables 4.2.6.8 and 6.1.1.4'
Ni Ni 0.3393 1.1124 'International Tables Vol C Tables 4.2.6.8 and 6.1.1.4'
Ge Ge 0.1547 1.8001 'International Tables Vol C Tables 4.2.6.8 and 6.1.1.4'

loop_
_geom_angle_atom_site_label_1
_geom_angle_atom_site_label_2
_geom_angle_atom_site_label_3
_geom_angle
_geom_angle_site_symmetry_1
_geom_angle_site_symmetry_3
_geom_angle_publ_flag
N3 Ge3 Ni2 125.19(8) . . ?
N3 Ge3 Ge4 119.81(8) . . ?
Ni2 Ge3 Ge4 73.12(3) . . ?
N1 Ge1 Ni1 125.36(8) . . ?
N1 Ge1 Ge2 119.13(8) . . ?
Ni1 Ge1 Ge2 72.52(3) . . ?
N4 Ge4 Si6 110.58(8) . . ?
N4 Ge4 Ge3 109.74(7) . . ?
Si6 Ge4 Ge3 97.83(3) . . ?
N4 Ge4 Ni2 105.99(8) . . ?
Si6 Ge4 Ni2 51.62(3) . . ?
Ge3 Ge4 Ni2 49.85(3) . . ?
N2 Ge2 Si3 108.50(8) . . ?
N2 Ge2 Ge1 110.82(8) . . ?
Si3 Ge2 Ge1 99.17(4) . . ?
N2 Ge2 Ni1 104.66(8) . . ?
Si3 Ge2 Ni1 52.73(4) . . ?
Ge1 Ge2 Ni1 50.46(3) . . ?
P3 Ni2 P4 120.52(4) . . ?
P3 Ni2 Ge3 89.59(4) . . ?
P4 Ni2 Ge3 110.34(3) . . ?
P3 Ni2 Si6 120.46(4) . . ?
P4 Ni2 Si6 106.42(4) . . ?
Ge3 Ni2 Si6 107.19(4) . . ?
P3 Ni2 Ge4 132.58(4) . . ?
P4 Ni2 Ge4 103.46(3) . . ?
Ge3 Ni2 Ge4 57.03(2) . . ?
Si6 Ni2 Ge4 54.50(3) . . ?
P1 Ni1 P2 117.92(5) . . ?
P1 Ni1 Ge1 91.15(4) . . ?
P2 Ni1 Ge1 105.68(4) . . ?
P1 Ni1 Si3 117.38(5) . . ?
P2 Ni1 Si3 113.81(4) . . ?
Ge1 Ni1 Si3 106.62(4) . . ?
P1 Ni1 Ge2 132.22(3) . . ?
P2 Ni1 Ge2 105.45(3) . . ?
Ge1 Ni1 Ge2 57.01(3) . . ?
Si3 Ni1 Ge2 54.24(4) . . ?
C118 P4 C119 105.40(15) . . ?
C118 P4 C125 100.00(14) . . ?
C119 P4 C125 99.77(14) . . ?
C118 P4 Ni2 117.23(11) . . ?
C119 P4 Ni2 113.58(11) . . ?
C125 P4 Ni2 118.44(10) . . ?
C19 P1 C20 102.44(14) . . ?
C19 P1 C26 106.27(15) . . ?
C20 P1 C26 101.24(15) . . ?
C19 P1 Ni1 111.89(11) . . ?
C20 P1 Ni1 126.50(11) . . ?
C26 P1 Ni1 106.63(10) . . ?
C19 P1 Ni1A 116.0(3) . . ?
C20 P1 Ni1A 110.5(4) . . ?
C26 P1 Ni1A 118.3(4) . . ?
C51 P2 C57 99.04(15) . . ?
C51 P2 C50 103.68(14) . . ?
C57 P2 C50 100.33(15) . . ?
C51 P2 Ni1A 133.0(5) . . ?
C57 P2 Ni1A 105.2(4) . . ?
C50 P2 Ni1A 110.6(4) . . ?
C51 P2 Ni1 117.28(11) . . ?
C57 P2 Ni1 117.78(10) . . ?
C50 P2 Ni1 115.90(11) . . ?
C87 P3 C94 104.09(15) . . ?
C87 P3 C88 104.80(14) . . ?
C94 P3 C88 98.81(14) . . ?
C87 P3 Ni2 111.38(11) . . ?
C94 P3 Ni2 125.19(11) . . ?
C88 P3 Ni2 110.33(11) . . ?
N1 Si1 C13 107.90(13) . . ?
N1 Si1 C16 113.53(13) . . ?
C13 Si1 C16 110.54(14) . . ?
N1 Si1 C19 111.16(13) . . ?
C13 Si1 C19 111.24(15) . . ?
C16 Si1 C19 102.46(14) . . ?
N4 Si5 C118 108.50(13) . . ?
N4 Si5 C115 116.42(13) . . ?
C118 Si5 C115 106.29(14) . . ?
N4 Si5 C112 107.17(14) . . ?
C118 Si5 C112 106.68(13) . . ?
C115 Si5 C112 111.36(15) . . ?
N3 Si4 C81 109.57(14) . . ?
N3 Si4 C84 112.85(14) . . ?
C81 Si4 C84 110.26(15) . . ?
N3 Si4 C87 109.96(13) . . ?
C81 Si4 C87 110.36(15) . . ?
C84 Si4 C87 103.73(15) . . ?
N2 Si2 C47 115.77(14) . . ?
N2 Si2 C50 109.46(13) . . ?
C47 Si2 C50 105.35(14) . . ?
N2 Si2 C44 107.06(14) . . ?
C47 Si2 C44 111.89(15) . . ?
C50 Si2 C44 106.98(15) . . ?
C131 Si6 Ni2 128.19(10) . . ?
C131 Si6 Ge4 112.90(11) . . ?
Ni2 Si6 Ge4 73.88(4) . . ?
C63 Si3 Ge2A 128.0(4) . . ?
C63 Si3 Ni1 128.38(10) . . ?
C63 Si3 Ge2 115.06(11) . . ?
Ni1 Si3 Ge2 73.03(4) . . ?
C63 Si3 Ni1A 132.9(3) . . ?
Ge2A Si3 Ni1A 52.0(5) . . ?
C1 N1 Si1 123.99(18) . . ?
C1 N1 Ge1 111.98(18) . . ?
Si1 N1 Ge1 123.96(13) . . ?
C1 N1 Ge1A 100.0(4) . . ?
Si1 N1 Ge1A 132.1(3) . . ?
C100 N4 Si5 121.7(2) . . ?
C100 N4 Ge4 109.52(19) . . ?
Si5 N4 Ge4 128.76(14) . . ?
C69 N3 Si4 123.9(2) . . ?
C69 N3 Ge3 111.96(19) . . ?
Si4 N3 Ge3 124.14(14) . . ?
C32 N2 Si2 121.62(19) . . ?
C32 N2 Ge2 107.40(19) . . ?
Si2 N2 Ge2 130.90(14) . . ?
C32 N2 Ge2A 126.5(4) . . ?
Si2 N2 Ge2A 111.4(4) . . ?
C5 C6 C1 118.7(3) . . ?
C5 C6 C10 117.2(3) . . ?
C1 C6 C10 124.1(3) . . ?
C2 C1 C6 118.8(3) . . ?
C2 C1 N1 120.6(3) . . ?
C6 C1 N1 120.5(3) . . ?
C18 C16 C17 108.4(3) . . ?
C18 C16 Si1 113.0(2) . . ?
C17 C16 Si1 113.8(2) . . ?
C120 C119 C124 118.1(3) . . ?
C120 C119 P4 119.6(3) . . ?
C124 C119 P4 122.3(3) . . ?
C20 C21 C22 121.0(3) . . ?
C3 C2 C1 119.3(3) . . ?
C3 C2 C7 117.0(3) . . ?
C1 C2 C7 123.7(3) . . ?
C6 C10 C12 112.6(3) . . ?
C6 C10 C11 111.2(3) . . ?
C12 C10 C11 108.6(3) . . ?
C74 C69 C70 118.2(3) . . ?
C74 C69 N3 120.8(3) . . ?
C70 C69 N3 120.9(3) . . ?
C99 C94 C95 119.0(3) . . ?
C99 C94 P3 121.5(2) . . ?
C95 C94 P3 119.4(2) . . ?
C68 C63 C64 117.1(3) . . ?
C68 C63 Si3 121.0(2) . . ?
C64 C63 Si3 121.8(3) . . ?
P1 C19 Si1 121.53(17) . . ?
C21 C20 C25 118.3(3) . . ?
C21 C20 P1 121.8(2) . . ?
C25 C20 P1 119.9(3) . . ?
P3 C87 Si4 121.32(16) . . ?
C73 C74 C69 119.5(3) . . ?
C73 C74 C78 117.2(3) . . ?
C69 C74 C78 123.3(3) . . ?
C95 C96 C97 119.7(3) . . ?
C105 C100 C101 118.7(3) . . ?
C105 C100 N4 120.2(3) . . ?
C101 C100 N4 121.1(3) . . ?
C113 C112 C114 109.9(3) . . ?
C113 C112 Si5 113.5(2) . . ?
C114 C112 Si5 115.5(2) . . ?
C132 C131 C136 117.1(3) . . ?
C132 C131 Si6 121.1(2) . . ?
C136 C131 Si6 121.7(3) . . ?
C116 C115 C117 108.6(3) . . ?
C116 C115 Si5 117.4(2) . . ?
C117 C115 Si5 111.9(2) . . ?
C94 C99 C98 120.3(3) . . ?
C96 C95 C94 120.6(3) . . ?
C37 C41 C42 114.2(3) . . ?
C37 C41 C43 111.1(3) . . ?
C42 C41 C43 108.6(3) . . ?
C58 C57 C62 117.7(3) . . ?
C58 C57 P2 121.7(3) . . ?
C62 C57 P2 120.6(3) . . ?
C52 C51 C56 118.7(3) . . ?
C52 C51 P2 120.5(2) . . ?
C56 C51 P2 120.8(2) . . ?
C33 C32 C37 119.2(3) . . ?
C33 C32 N2 120.2(3) . . ?
C37 C32 N2 120.6(3) . . ?
C93 C88 C89 117.5(3) . . ?
C93 C88 P3 119.9(2) . . ?
C89 C88 P3 122.4(3) . . ?
P4 C118 Si5 123.21(16) . . ?
C61 C62 C57 120.9(3) . . ?
C70 C75 C76 111.2(3) . . ?
C70 C75 C77 111.7(3) . . ?
C76 C75 C77 109.9(3) . . ?
C23 C22 C21 119.7(3) . . ?
P2 C50 Si2 120.65(17) . . ?
C36 C37 C32 118.6(3) . . ?
C36 C37 C41 118.4(3) . . ?
C32 C37 C41 122.9(3) . . ?
C102 C101 C100 118.7(3) . . ?
C102 C101 C109 118.4(3) . . ?
C100 C101 C109 122.9(3) . . ?
C22 C23 C24 120.4(3) . . ?
C34 C33 C32 119.3(3) . . ?
C34 C33 C38 117.9(3) . . ?
C32 C33 C38 122.7(3) . . ?
C24 C25 C20 120.5(3) . . ?
C119 C120 C121 120.8(3) . . ?
C126 C125 C130 118.0(3) . . ?
C126 C125 P4 121.9(2) . . ?
C130 C125 P4 120.0(3) . . ?
C71 C70 C69 119.8(3) . . ?
C71 C70 C75 117.0(3) . . ?
C69 C70 C75 123.2(3) . . ?
C85 C84 C86 109.1(3) . . ?
C85 C84 Si4 115.3(2) . . ?
C86 C84 Si4 111.4(2) . . ?
C83 C81 C82 109.0(3) . . ?
C83 C81 Si4 115.4(2) . . ?
C82 C81 Si4 112.3(2) . . ?
C123 C124 C119 120.6(3) . . ?
C74 C78 C80 112.1(3) . . ?
C74 C78 C79 111.1(3) . . ?
C80 C78 C79 109.1(3) . . ?
C46 C44 C45 109.3(3) . . ?
C46 C44 Si2 116.0(2) . . ?
C45 C44 Si2 114.0(2) . . ?
C4 C3 C2 122.1(3) . . ?
C23 C24 C25 120.1(3) . . ?
C121 C122 C123 119.6(4) . . ?
C2 C7 C8 110.2(3) . . ?
C2 C7 C9 112.7(3) . . ?
C8 C7 C9 109.3(3) . . ?
C51 C52 C53 120.7(3) . . ?
C129 C130 C125 120.6(3) . . ?
C55 C56 C51 120.3(3) . . ?
C98 C97 C96 120.5(3) . . ?
C48 C47 C49 109.3(3) . . ?
C48 C47 Si2 118.6(2) . . ?
C49 C47 Si2 110.7(2) . . ?
C31 C26 C27 118.3(3) . . ?
C31 C26 P1 122.6(3) . . ?
C27 C26 P1 118.5(3) . . ?
C104 C105 C100 119.4(3) . . ?
C104 C105 C106 118.6(3) . . ?
C100 C105 C106 122.0(3) . . ?
C101 C109 C111 114.9(3) . . ?
C101 C109 C110 109.9(3) . . ?
C111 C109 C110 109.0(3) . . ?
C35 C34 C33 121.7(3) . . ?
C127 C126 C125 120.7(3) . . ?
C131 C132 C133 121.6(3) . . ?
C92 C93 C88 121.4(3) . . ?
C35 C36 C37 121.9(3) . . ?
C33 C38 C39 110.5(3) . . ?
C33 C38 C40 112.8(3) . . ?
C39 C38 C40 110.1(3) . . ?
C135 C136 C131 121.7(3) . . ?
C122 C121 C120 120.2(4) . . ?
C59 C58 C57 121.3(4) . . ?
C65 C64 C63 121.5(3) . . ?
C90 C89 C88 120.8(3) . . ?
C4 C5 C6 122.4(3) . . ?
C14 C13 C15 108.9(3) . . ?
C14 C13 Si1 112.1(2) . . ?
C15 C13 Si1 117.1(2) . . ?
C103 C102 C101 121.9(3) . . ?
C65 C66 C67 119.8(3) . . ?
C128 C127 C126 120.8(4) . . ?
C67 C68 C63 121.8(3) . . ?
C66 C67 C68 119.7(4) . . ?
C72 C71 C70 121.5(3) . . ?
C3 C4 C5 118.8(3) . . ?
C97 C98 C99 119.9(3) . . ?
C60 C61 C62 120.2(4) . . ?
C122 C123 C124 120.8(4) . . ?
C103 C104 C105 121.6(3) . . ?
C26 C31 C30 120.2(4) . . ?
C107 C106 C105 112.5(3) . . ?
C107 C106 C108 110.0(3) . . ?
C105 C106 C108 111.1(3) . . ?
C54 C53 C52 120.4(4) . . ?
C66 C65 C64 119.9(3) . . ?
C104 C103 C102 119.3(4) . . ?
C53 C54 C55 119.4(3) . . ?
C93 C92 C91 120.6(4) . . ?
C72 C73 C74 121.9(3) . . ?
C60 C59 C58 120.0(4) . . ?
C56 C55 C54 120.5(3) . . ?
C61 C60 C59 119.9(4) . . ?
C134 C133 C132 119.6(4) . . ?
C91 C90 C89 120.6(3) . . ?
C73 C72 C71 119.1(3) . . ?
C130 C129 C128 120.4(4) . . ?
C134 C135 C136 119.5(4) . . ?
C28 C27 C26 120.9(4) . . ?
C127 C128 C129 119.4(3) . . ?
C34 C35 C36 118.9(3) . . ?
C29 C30 C31 120.3(4) . . ?
C135 C134 C133 120.6(3) . . ?
C28 C29 C30 120.3(4) . . ?
C90 C91 C92 119.0(4) . . ?
C29 C28 C27 119.8(4) . . ?
C139 C138 C137 114.7(6) . . ?
C138 C139 C140 115.8(6) . . ?
C141 C140 C139 118.1(8) . . ?
N2 Ge2A Si3 121.5(4) . . ?
N2 Ge2A Ni1A 119.9(5) . . ?
Si3 Ge2A Ni1A 84.1(7) . . ?
N2 Ge2A Ge1A 109.9(4) . . ?
Si3 Ge2A Ge1A 123.2(5) . . ?
Ni1A Ge2A Ge1A 48.1(4) . . ?
N1 Ge1A Ni1A 117.0(6) . . ?
N1 Ge1A Ge2A 103.2(5) . . ?
Ni1A Ge1A Ge2A 52.4(5) . . ?
P2 Ni1A Ge1A 123.0(8) . . ?
P2 Ni1A Ge2A 103.9(6) . . ?
Ge1A Ni1A Ge2A 79.5(7) . . ?
P2 Ni1A P1 122.6(6) . . ?
Ge1A Ni1A P1 96.6(5) . . ?
Ge2A Ni1A P1 124.6(7) . . ?
P2 Ni1A Si3 101.4(5) . . ?
Ge1A Ni1A Si3 115.8(6) . . ?
Ge2A Ni1A Si3 43.9(4) . . ?
P1 Ni1A Si3 95.0(6) . . ?

loop_
_geom_bond_atom_site_label_1
_geom_bond_atom_site_label_2
_geom_bond_distance
_geom_bond_site_symmetry_2
_geom_bond_publ_flag
Ge3 N3 1.869(3) . ?
Ge3 Ni2 2.2611(9) . ?
Ge3 Ge4 2.4817(8) . ?
Ge1 N1 1.876(2) . ?
Ge1 Ni1 2.2620(10) . ?
Ge1 Ge2 2.4603(9) . ?
Ge4 N4 1.935(2) . ?
Ge4 Si6 2.3987(12) . ?
Ge4 Ni2 2.8306(11) . ?
Ge2 N2 1.926(2) . ?
Ge2 Si3 2.3735(13) . ?
Ge2 Ni1 2.7977(11) . ?
Ni2 P3 2.1687(12) . ?
Ni2 P4 2.2315(11) . ?
Ni2 Si6 2.3099(11) . ?
Ni1 P1 2.1721(10) . ?
Ni1 P2 2.2396(11) . ?
Ni1 Si3 2.3278(12) . ?
P4 C118 1.837(3) . ?
P4 C119 1.840(3) . ?
P4 C125 1.847(3) . ?
P1 C19 1.814(3) . ?
P1 C20 1.819(3) . ?
P1 C26 1.836(3) . ?
P1 Ni1A 2.302(13) . ?
P2 C51 1.841(3) . ?
P2 C57 1.842(3) . ?
P2 C50 1.844(3) . ?
P2 Ni1A 2.006(13) . ?
P3 C87 1.816(3) . ?
P3 C94 1.825(3) . ?
P3 C88 1.836(3) . ?
Si1 N1 1.753(3) . ?
Si1 C13 1.889(3) . ?
Si1 C16 1.891(3) . ?
Si1 C19 1.899(3) . ?
Si5 N4 1.735(3) . ?
Si5 C118 1.894(3) . ?
Si5 C115 1.895(3) . ?
Si5 C112 1.909(3) . ?
Si4 N3 1.753(3) . ?
Si4 C81 1.882(3) . ?
Si4 C84 1.888(3) . ?
Si4 C87 1.903(3) . ?
Si2 N2 1.735(3) . ?
Si2 C47 1.888(3) . ?
Si2 C50 1.894(3) . ?
Si2 C44 1.898(3) . ?
Si6 C131 1.880(3) . ?
Si3 C63 1.888(3) . ?
Si3 Ge2A 2.012(10) . ?
Si3 Ni1A 2.888(16) . ?
N1 C1 1.452(4) . ?
N1 Ge1A 1.900(9) . ?
N4 C100 1.443(4) . ?
N3 C69 1.455(4) . ?
N2 C32 1.442(4) . ?
N2 Ge2A 1.999(10) . ?
C6 C5 1.394(4) . ?
C6 C1 1.418(4) . ?
C6 C10 1.517(4) . ?
C1 C2 1.417(4) . ?
C16 C18 1.528(4) . ?
C16 C17 1.540(4) . ?
C119 C120 1.387(5) . ?
C119 C124 1.394(4) . ?
C21 C20 1.383(5) . ?
C21 C22 1.390(5) . ?
C2 C3 1.390(4) . ?
C2 C7 1.514(5) . ?
C10 C12 1.532(4) . ?
C10 C11 1.535(4) . ?
C69 C74 1.415(4) . ?
C69 C70 1.415(4) . ?
C94 C99 1.379(4) . ?
C94 C95 1.393(4) . ?
C63 C68 1.389(5) . ?
C63 C64 1.391(4) . ?
C20 C25 1.403(4) . ?
C74 C73 1.388(5) . ?
C74 C78 1.520(5) . ?
C96 C95 1.376(4) . ?
C96 C97 1.382(5) . ?
C100 C105 1.414(4) . ?
C100 C101 1.421(4) . ?
C112 C113 1.532(4) . ?
C112 C114 1.535(4) . ?
C131 C132 1.388(5) . ?
C131 C136 1.394(5) . ?
C115 C116 1.526(4) . ?
C115 C117 1.547(4) . ?
C99 C98 1.394(4) . ?
C41 C37 1.512(5) . ?
C41 C42 1.528(5) . ?
C41 C43 1.530(4) . ?
C57 C58 1.392(5) . ?
C57 C62 1.393(4) . ?
C51 C52 1.381(5) . ?
C51 C56 1.393(4) . ?
C32 C33 1.405(4) . ?
C32 C37 1.422(4) . ?
C88 C93 1.384(5) . ?
C88 C89 1.398(4) . ?
C62 C61 1.388(5) . ?
C75 C70 1.521(4) . ?
C75 C76 1.523(5) . ?
C75 C77 1.530(5) . ?
C22 C23 1.374(5) . ?
C37 C36 1.389(5) . ?
C101 C102 1.393(5) . ?
C101 C109 1.510(4) . ?
C23 C24 1.378(5) . ?
C33 C34 1.389(5) . ?
C33 C38 1.513(4) . ?
C25 C24 1.379(5) . ?
C120 C121 1.392(5) . ?
C125 C126 1.390(5) . ?
C125 C130 1.400(4) . ?
C70 C71 1.387(5) . ?
C84 C85 1.529(5) . ?
C84 C86 1.538(4) . ?
C81 C83 1.536(5) . ?
C81 C82 1.537(5) . ?
C124 C123 1.380(5) . ?
C78 C80 1.525(4) . ?
C78 C79 1.529(5) . ?
C44 C46 1.534(5) . ?
C44 C45 1.536(5) . ?
C3 C4 1.370(5) . ?
C122 C121 1.372(5) . ?
C122 C123 1.374(5) . ?
C48 C47 1.522(5) . ?
C7 C8 1.530(5) . ?
C7 C9 1.538(5) . ?
C52 C53 1.383(5) . ?
C130 C129 1.382(4) . ?
C56 C55 1.379(5) . ?
C97 C98 1.365(5) . ?
C47 C49 1.543(4) . ?
C26 C31 1.381(5) . ?
C26 C27 1.388(5) . ?
C105 C104 1.392(5) . ?
C105 C106 1.523(5) . ?
C109 C111 1.520(5) . ?
C109 C110 1.531(5) . ?
C34 C35 1.377(5) . ?
C126 C127 1.385(4) . ?
C132 C133 1.390(5) . ?
C93 C92 1.374(5) . ?
C36 C35 1.383(5) . ?
C38 C39 1.526(5) . ?
C38 C40 1.534(5) . ?
C136 C135 1.386(5) . ?
C58 C59 1.383(5) . ?
C64 C65 1.390(5) . ?
C89 C90 1.381(5) . ?
C5 C4 1.375(5) . ?
C13 C14 1.526(5) . ?
C13 C15 1.531(4) . ?
C102 C103 1.378(5) . ?
C66 C65 1.375(5) . ?
C66 C67 1.379(5) . ?
C127 C128 1.369(5) . ?
C68 C67 1.386(5) . ?
C71 C72 1.376(5) . ?
C61 C60 1.373(5) . ?
C104 C103 1.368(5) . ?
C31 C30 1.387(5) . ?
C106 C107 1.523(5) . ?
C106 C108 1.532(5) . ?
C53 C54 1.375(5) . ?
C54 C55 1.382(5) . ?
C92 C91 1.379(5) . ?
C73 C72 1.372(5) . ?
C59 C60 1.376(5) . ?
C133 C134 1.371(6) . ?
C90 C91 1.376(5) . ?
C129 C128 1.383(5) . ?
C135 C134 1.370(6) . ?
C27 C28 1.379(5) . ?
C30 C29 1.366(6) . ?
C29 C28 1.362(6) . ?
C138 C139 1.446(8) . ?
C138 C137 1.471(8) . ?
C139 C140 1.464(9) . ?
C140 C141 1.442(9) . ?
Ge2A Ni1A 2.288(17) . ?
Ge2A Ge1A 2.838(14) . ?
Ge1A Ni1A 2.149(15) . ?
